data_1552711
loop_
_publ_author_name
'Chinchilla, Nuria'
'Santana, Alejandro'
'Varela, Rosa M.'
'Fronczek, Frank R.'
'Molinillo, Jos\'e M G'
'Mac\'ias, Francisco A'

_publ_section_title
;
 Preparation and Phytotoxicity Evaluation of 11,13-Dehydro
 <i>seco</i>-Guaianolides.
;
_journal_issue 9
_journal_name_full 'Journal of natural products'
_journal_page_first 2501
_journal_page_last 2508
_journal_paper_doi 10.1021/acs.jnatprod.9b00285
_journal_volume 82
_journal_year 2019
_chemical_absolute_configuration ad
_chemical_formula_moiety 'C21 H22 O3 Se'
_chemical_formula_sum 'C21 H22 O3 Se'
_chemical_formula_weight 401.35
_space_group_IT_number 19
_space_group_name_Hall 'P 2ac 2ab'
_space_group_name_H-M_alt 'P 21 21 21'
_symmetry_cell_setting orthorhombic
_symmetry_space_group_name_Hall 'P 2ac 2ab'
_symmetry_space_group_name_H-M 'P 21 21 21'
_atom_sites_solution_hydrogens geom
_atom_sites_solution_primary direct
_atom_sites_solution_secondary difmap
_audit_creation_method SHELXL-97
_cell_angle_alpha 90
_cell_angle_beta 90
_cell_angle_gamma 90
_cell_formula_units_Z 4
_cell_length_a 7.7213(3)
_cell_length_b 10.2396(4)
_cell_length_c 22.5926(8)
_cell_measurement_reflns_used 9859
_cell_measurement_temperature 90.0(5)
_cell_measurement_theta_max 37.5
_cell_measurement_theta_min 2.1
_cell_volume 1786.24(12)
_computing_cell_refinement 'Bruker SAINT'
_computing_data_collection 'Bruker APEX2'
_computing_data_reduction 'Bruker SAINT'
_computing_molecular_graphics 'ORTEP-3 for Windows (Farrugia, 1997)'
_computing_publication_material 'SHELXL-97 (Sheldrick, 2008)'
_computing_structure_refinement 'SHELXL-97 (Sheldrick, 2008)'
_computing_structure_solution 'SHELXS-97 (Sheldrick, 2008)'
_diffrn_ambient_temperature 90.0(5)
_diffrn_measured_fraction_theta_full 0.994
_diffrn_measured_fraction_theta_max 0.995
_diffrn_measurement_device_type 'Bruker Kappa APEX-II DUO'
_diffrn_measurement_method '\f and \w scans'
_diffrn_radiation_monochromator 'TRIUMPH curved graphite'
_diffrn_radiation_source 'fine-focus sealed tube'
_diffrn_radiation_type MoK\a
_diffrn_radiation_wavelength 0.71073
_diffrn_reflns_av_R_equivalents 0.0238
_diffrn_reflns_av_sigmaI/netI 0.0403
_diffrn_reflns_limit_h_max 13
_diffrn_reflns_limit_h_min -13
_diffrn_reflns_limit_k_max 17
_diffrn_reflns_limit_k_min -17
_diffrn_reflns_limit_l_max 37
_diffrn_reflns_limit_l_min -38
_diffrn_reflns_number 36325
_diffrn_reflns_theta_full 25.20
_diffrn_reflns_theta_max 37.54
_diffrn_reflns_theta_min 2.18
_exptl_absorpt_coefficient_mu 2.119
_exptl_absorpt_correction_T_max 0.6503
_exptl_absorpt_correction_T_min 0.5922
_exptl_absorpt_correction_type multi-scan
_exptl_absorpt_process_details 'SADABS (Sheldrick, 2004)'
_exptl_crystal_colour colourless
_exptl_crystal_density_diffrn 1.492
_exptl_crystal_density_method 'not measured'
_exptl_crystal_description fragment
_exptl_crystal_F_000 824
_exptl_crystal_size_max 0.27
_exptl_crystal_size_mid 0.22
_exptl_crystal_size_min 0.19
_refine_diff_density_max 0.518
_refine_diff_density_min -0.215
_refine_diff_density_rms 0.057
_refine_ls_abs_structure_details '4025 Friedel pairs (Flack, 1983) '
_refine_ls_abs_structure_Flack 0.014(3)
_refine_ls_extinction_method none
_refine_ls_goodness_of_fit_ref 1.003
_refine_ls_hydrogen_treatment constr
_refine_ls_matrix_type full
_refine_ls_number_parameters 229
_refine_ls_number_reflns 9258
_refine_ls_number_restraints 0
_refine_ls_restrained_S_all 1.003
_refine_ls_R_factor_all 0.0205
_refine_ls_R_factor_gt 0.0185
_refine_ls_shift/su_max 0.001
_refine_ls_shift/su_mean 0.000
_refine_ls_structure_factor_coef Fsqd
_refine_ls_weighting_details 'calc w=1/[\s^2^(Fo^2^)]'
_refine_ls_weighting_scheme calc
_refine_ls_wR_factor_gt 0.0422
_refine_ls_wR_factor_ref 0.0425
_reflns_number_gt 8764
_reflns_number_total 9258
_reflns_threshold_expression I>2\s(I)
_cod_data_source_file np9b00285_si_002.cif
_cod_data_source_block ASF-aSantSePh
_cod_depositor_comments
;
The following automatic conversions were performed:

data item '_symmetry_cell_setting' value 'Orthorhombic' was changed
to 'orthorhombic' in accordance with the
/home/data/users/saulius/crontab/automatic-downloads/current/ACS/lib/dictionaries/cif_core.dic
dictionary named 'cif_core.dic' version 2.4.2 last updated on
2011-04-26.

Automatic conversion script
Id: cif_fix_values 6909 2019-04-08 15:41:33Z antanas 
;
_cod_original_sg_symbol_H-M 'P 21 21 21 '
_cod_database_code 1552711

loop_
_symmetry_equiv_pos_as_xyz
'x, y, z'
'-x+1/2, -y, z+1/2'
'-x, y+1/2, -z+1/2'
'x+1/2, -y+1/2, -z'

loop_
_atom_site_label
_atom_site_type_symbol
_atom_site_fract_x
_atom_site_fract_y
_atom_site_fract_z
_atom_site_U_iso_or_equiv
_atom_site_adp_type
_atom_site_occupancy
_atom_site_symmetry_multiplicity
_atom_site_calc_flag
_atom_site_refinement_flags
Se1 Se 0.578295(10) 0.775789(7) 0.817611(3) 0.01243(2) Uani 1 1 d .
O1 O 0.45522(7) 0.62987(6) 0.68599(2) 0.01325(9) Uani 1 1 d .
O2 O 0.30018(8) 0.54112(6) 0.75942(2) 0.01469(10) Uani 1 1 d .
O3 O 0.70936(10) 0.51451(8) 0.47679(3) 0.02482(14) Uani 1 1 d .
C1 C 1.00035(12) 0.69260(8) 0.56748(4) 0.01799(15) Uani 1 1 d .
H1 H 1.1162 0.7237 0.5659 0.022 Uiso 1 1 calc R
C2 C 0.94099(13) 0.62479(9) 0.52126(3) 0.01946(15) Uani 1 1 d .
H2 H 1.0155 0.6083 0.4886 0.023 Uiso 1 1 calc R
C3 C 0.76346(12) 0.57551(8) 0.51998(3) 0.01723(14) Uani 1 1 d .
C4 C 0.64914(11) 0.60070(8) 0.57186(3) 0.01426(13) Uani 1 1 d .
C5 C 0.71485(10) 0.66240(7) 0.61972(3) 0.01199(12) Uani 1 1 d .
C6 C 0.62799(9) 0.68260(7) 0.67877(3) 0.01147(11) Uani 1 1 d .
H6 H 0.6245 0.7784 0.6874 0.014 Uiso 1 1 calc R
C7 C 0.73346(10) 0.61516(7) 0.72719(3) 0.01179(11) Uani 1 1 d .
H7 H 0.7581 0.5246 0.7129 0.014 Uiso 1 1 calc R
C8 C 0.90712(11) 0.68219(9) 0.73483(3) 0.01561(13) Uani 1 1 d .
H8A H 0.9751 0.6386 0.7663 0.019 Uiso 1 1 calc R
H8B H 0.8903 0.7748 0.7460 0.019 Uiso 1 1 calc R
C9 C 1.00233(10) 0.67276(9) 0.67541(3) 0.01678(14) Uani 1 1 d .
H9A H 1.0344 0.5804 0.6684 0.020 Uiso 1 1 calc R
H9B H 1.1109 0.7239 0.6780 0.020 Uiso 1 1 calc R
C10 C 0.89589(10) 0.72264(8) 0.62154(3) 0.01391(12) Uani 1 1 d .
C11 C 0.60209(10) 0.60265(7) 0.77726(3) 0.01182(12) Uani 1 1 d .
C12 C 0.43549(10) 0.58591(7) 0.74274(3) 0.01157(11) Uani 1 1 d .
C13 C 0.63564(11) 0.49423(8) 0.82151(4) 0.01633(13) Uani 1 1 d .
H13A H 0.5366 0.4867 0.8484 0.024 Uiso 1 1 calc R
H13B H 0.7403 0.5143 0.8443 0.024 Uiso 1 1 calc R
H13C H 0.6517 0.4115 0.8004 0.024 Uiso 1 1 calc R
C14 C 0.88008(12) 0.87382(8) 0.62355(4) 0.01861(15) Uani 1 1 d .
H14A H 0.9944 0.9130 0.6173 0.028 Uiso 1 1 calc R
H14B H 0.8351 0.9007 0.6622 0.028 Uiso 1 1 calc R
H14C H 0.8008 0.9031 0.5924 0.028 Uiso 1 1 calc R
C15 C 0.46715(12) 0.55135(9) 0.56418(3) 0.01832(15) Uani 1 1 d .
H15A H 0.4653 0.4563 0.5693 0.027 Uiso 1 1 calc R
H15B H 0.4257 0.5734 0.5244 0.027 Uiso 1 1 calc R
H15C H 0.3918 0.5921 0.5938 0.027 Uiso 1 1 calc R
C16 C 0.38854(10) 0.73580(8) 0.86898(3) 0.01301(12) Uani 1 1 d .
C17 C 0.41964(13) 0.68359(8) 0.92510(3) 0.01591(12) Uani 1 1 d .
H17 H 0.5344 0.6642 0.9374 0.019 Uiso 1 1 calc R
C18 C 0.28030(13) 0.66027(9) 0.96277(3) 0.01857(15) Uani 1 1 d .
H18 H 0.3005 0.6249 1.0010 0.022 Uiso 1 1 calc R
C19 C 0.11253(12) 0.68814(9) 0.94505(3) 0.01894(15) Uani 1 1 d .
H19 H 0.0182 0.6709 0.9709 0.023 Uiso 1 1 calc R
C20 C 0.08249(12) 0.74153(8) 0.88923(3) 0.01856(13) Uani 1 1 d .
H20 H -0.0323 0.7618 0.8772 0.022 Uiso 1 1 calc R
C21 C 0.22041(11) 0.76508(8) 0.85128(3) 0.01527(12) Uani 1 1 d .
H21 H 0.1999 0.8012 0.8132 0.018 Uiso 1 1 calc R

loop_
_atom_site_aniso_label
_atom_site_aniso_U_11
_atom_site_aniso_U_22
_atom_site_aniso_U_33
_atom_site_aniso_U_23
_atom_site_aniso_U_13
_atom_site_aniso_U_12
Se1 0.01338(3) 0.01178(3) 0.01213(3) -0.00109(2) 0.00133(3) -0.00254(3)
O1 0.0091(2) 0.0183(2) 0.01231(19) 0.00135(18) -0.00037(18) -0.00129(17)
O2 0.0120(3) 0.0152(2) 0.0169(2) -0.00102(19) 0.00154(18) -0.0023(2)
O3 0.0273(4) 0.0316(4) 0.0155(2) -0.0075(2) -0.0002(2) -0.0005(3)
C1 0.0154(4) 0.0195(4) 0.0190(3) 0.0007(3) 0.0047(3) 0.0005(3)
C2 0.0199(4) 0.0219(4) 0.0165(3) -0.0014(3) 0.0050(3) 0.0015(3)
C3 0.0210(4) 0.0174(3) 0.0134(3) -0.0001(2) 0.0012(3) 0.0027(3)
C4 0.0161(3) 0.0145(3) 0.0121(3) 0.0008(2) -0.0007(2) 0.0019(3)
C5 0.0119(3) 0.0120(3) 0.0121(2) 0.0011(2) 0.0007(2) 0.0018(2)
C6 0.0091(3) 0.0128(3) 0.0125(2) 0.0005(2) -0.0001(2) -0.0002(2)
C7 0.0094(3) 0.0136(3) 0.0125(3) -0.0003(2) -0.0006(2) 0.0008(2)
C8 0.0097(3) 0.0224(3) 0.0147(3) -0.0004(2) -0.0014(2) -0.0011(3)
C9 0.0109(3) 0.0222(3) 0.0172(3) 0.0001(3) 0.0002(2) 0.0011(3)
C10 0.0126(3) 0.0145(3) 0.0146(2) -0.0003(2) 0.0013(2) 0.0001(3)
C11 0.0115(3) 0.0121(3) 0.0118(2) 0.0001(2) -0.0010(2) -0.0001(2)
C12 0.0115(3) 0.0110(3) 0.0122(2) -0.0006(2) 0.0005(2) 0.0004(2)
C13 0.0184(3) 0.0147(3) 0.0159(3) 0.0033(3) -0.0020(3) 0.0010(3)
C14 0.0189(4) 0.0149(3) 0.0220(3) -0.0001(3) 0.0032(3) -0.0017(3)
C15 0.0183(4) 0.0226(4) 0.0140(3) -0.0004(3) -0.0026(2) -0.0026(3)
C16 0.0142(3) 0.0128(3) 0.0120(2) -0.0012(2) 0.0013(2) -0.0016(2)
C17 0.0172(3) 0.0180(3) 0.0125(2) -0.0007(2) -0.0011(3) -0.0015(3)
C18 0.0229(4) 0.0204(4) 0.0124(3) 0.0000(2) 0.0025(3) -0.0028(3)
C19 0.0195(4) 0.0191(3) 0.0182(3) -0.0039(3) 0.0063(3) -0.0028(3)
C20 0.0147(3) 0.0202(3) 0.0208(3) -0.0021(2) 0.0021(3) -0.0001(3)
C21 0.0148(3) 0.0153(3) 0.0157(3) -0.0005(2) 0.0003(2) 0.0004(3)

loop_
_atom_type_symbol
_atom_type_description
_atom_type_scat_dispersion_real
_atom_type_scat_dispersion_imag
_atom_type_scat_source
C C 0.0033 0.0016 'International Tables Vol C Tables 4.2.6.8 and 6.1.1.4'
H H 0.0000 0.0000 'International Tables Vol C Tables 4.2.6.8 and 6.1.1.4'
O O 0.0106 0.0060 'International Tables Vol C Tables 4.2.6.8 and 6.1.1.4'
Se Se -0.0929 2.2259 'International Tables Vol C Tables 4.2.6.8 and 6.1.1.4'

loop_
_geom_angle_atom_site_label_1
_geom_angle_atom_site_label_2
_geom_angle_atom_site_label_3
_geom_angle
C16 Se1 C11 99.03(3)
C12 O1 C6 109.33(6)
C2 C1 C10 124.09(8)
C2 C1 H1 118.0
C10 C1 H1 118.0
C1 C2 C3 121.14(7)
C1 C2 H2 119.4
C3 C2 H2 119.4
O3 C3 C2 120.60(7)
O3 C3 C4 120.68(8)
C2 C3 C4 118.72(7)
C5 C4 C3 119.22(8)
C5 C4 C15 126.90(7)
C3 C4 C15 113.88(7)
C4 C5 C6 127.25(7)
C4 C5 C10 123.62(7)
C6 C5 C10 109.12(6)
O1 C6 C5 117.28(6)
O1 C6 C7 103.98(6)
C5 C6 C7 109.53(6)
O1 C6 H6 108.6
C5 C6 H6 108.6
C7 C6 H6 108.6
C8 C7 C11 122.80(6)
C8 C7 C6 110.37(6)
C11 C7 C6 102.39(6)
C8 C7 H7 106.8
C11 C7 H7 106.8
C6 C7 H7 106.8
C7 C8 C9 107.20(6)
C7 C8 H8A 110.3
C9 C8 H8A 110.3
C7 C8 H8B 110.3
C9 C8 H8B 110.3
H8A C8 H8B 108.5
C8 C9 C10 114.28(6)
C8 C9 H9A 108.7
C10 C9 H9A 108.7
C8 C9 H9B 108.7
C10 C9 H9B 108.7
H9A C9 H9B 107.6
C1 C10 C5 112.84(6)
C1 C10 C14 105.73(7)
C5 C10 C14 109.33(6)
C1 C10 C9 106.66(6)
C5 C10 C9 111.84(6)
C14 C10 C9 110.24(7)
C12 C11 C13 113.70(6)
C12 C11 C7 101.10(5)
C13 C11 C7 115.92(7)
C12 C11 Se1 104.88(5)
C13 C11 Se1 111.34(5)
C7 C11 Se1 108.93(5)
O2 C12 O1 121.09(7)
O2 C12 C11 128.35(6)
O1 C12 C11 110.55(6)
C11 C13 H13A 109.5
C11 C13 H13B 109.5
H13A C13 H13B 109.5
C11 C13 H13C 109.5
H13A C13 H13C 109.5
H13B C13 H13C 109.5
C10 C14 H14A 109.5
C10 C14 H14B 109.5
H14A C14 H14B 109.5
C10 C14 H14C 109.5
H14A C14 H14C 109.5
H14B C14 H14C 109.5
C4 C15 H15A 109.5
C4 C15 H15B 109.5
H15A C15 H15B 109.5
C4 C15 H15C 109.5
H15A C15 H15C 109.5
H15B C15 H15C 109.5
C21 C16 C17 120.25(7)
C21 C16 Se1 119.61(5)
C17 C16 Se1 120.06(6)
C18 C17 C16 119.19(8)
C18 C17 H17 120.4
C16 C17 H17 120.4
C19 C18 C17 120.69(7)
C19 C18 H18 119.7
C17 C18 H18 119.7
C18 C19 C20 119.85(8)
C18 C19 H19 120.1
C20 C19 H19 120.1
C21 C20 C19 119.95(8)
C21 C20 H20 120.0
C19 C20 H20 120.0
C20 C21 C16 120.06(7)
C20 C21 H21 120.0
C16 C21 H21 120.0

loop_
_geom_bond_atom_site_label_1
_geom_bond_atom_site_label_2
_geom_bond_distance
Se1 C16 1.9135(7)
Se1 C11 2.0020(7)
O1 C12 1.3674(8)
O1 C6 1.4484(9)
O2 C12 1.2015(10)
O3 C3 1.2316(10)
C1 C2 1.3351(12)
C1 C10 1.4956(11)
C1 H1 0.9500
C2 C3 1.4610(14)
C2 H2 0.9500
C3 C4 1.4898(11)
C4 C5 1.3511(11)
C4 C15 1.5034(13)
C5 C6 1.5075(10)
C5 C10 1.5285(11)
C6 C7 1.5286(10)
C6 H6 1.0000
C7 C8 1.5162(12)
C7 C11 1.5249(11)
C7 H7 1.0000
C8 C9 1.5336(11)
C8 H8A 0.9900
C8 H8B 0.9900
C9 C10 1.5549(11)
C9 H9A 0.9900
C9 H9B 0.9900
C10 C14 1.5536(13)
C11 C12 1.5141(11)
C11 C13 1.5163(11)
C13 H13A 0.9800
C13 H13B 0.9800
C13 H13C 0.9800
C14 H14A 0.9800
C14 H14B 0.9800
C14 H14C 0.9800
C15 H15A 0.9800
C15 H15B 0.9800
C15 H15C 0.9800
C16 C21 1.3911(11)
C16 C17 1.3967(10)
C17 C18 1.3925(12)
C17 H17 0.9500
C18 C19 1.3856(14)
C18 H18 0.9500
C19 C20 1.3940(12)
C19 H19 0.9500
C20 C21 1.3882(12)
C20 H20 0.9500
C21 H21 0.9500

loop_
_geom_torsion_atom_site_label_1
_geom_torsion_atom_site_label_2
_geom_torsion_atom_site_label_3
_geom_torsion_atom_site_label_4
_geom_torsion
C10 C1 C2 C3 0.96(13)
C1 C2 C3 O3 179.06(9)
C1 C2 C3 C4 -0.82(12)
O3 C3 C4 C5 176.83(8)
C2 C3 C4 C5 -3.29(12)
O3 C3 C4 C15 -2.82(11)
C2 C3 C4 C15 177.06(7)
C3 C4 C5 C6 -172.13(7)
C15 C4 C5 C6 7.48(13)
C3 C4 C5 C10 7.24(12)
C15 C4 C5 C10 -173.16(8)
C12 O1 C6 C5 144.48(6)
C12 O1 C6 C7 23.41(7)
C4 C5 C6 O1 0.47(11)
C10 C5 C6 O1 -178.98(6)
C4 C5 C6 C7 118.59(8)
C10 C5 C6 C7 -60.85(8)
O1 C6 C7 C8 -167.00(6)
C5 C6 C7 C8 66.88(8)
O1 C6 C7 C11 -34.68(7)
C5 C6 C7 C11 -160.80(6)
C11 C7 C8 C9 179.07(7)
C6 C7 C8 C9 -60.17(8)
C7 C8 C9 C10 52.55(9)
C2 C1 C10 C5 2.45(12)
C2 C1 C10 C14 -117.01(9)
C2 C1 C10 C9 125.63(9)
C4 C5 C10 C1 -6.76(11)
C6 C5 C10 C1 172.71(7)
C4 C5 C10 C14 110.61(8)
C6 C5 C10 C14 -69.93(7)
C4 C5 C10 C9 -127.01(8)
C6 C5 C10 C9 52.45(8)
C8 C9 C10 C1 -173.95(7)
C8 C9 C10 C5 -50.14(9)
C8 C9 C10 C14 71.72(9)
C8 C7 C11 C12 156.60(7)
C6 C7 C11 C12 32.16(7)
C8 C7 C11 C13 -79.99(9)
C6 C7 C11 C13 155.57(6)
C8 C7 C11 Se1 46.49(8)
C6 C7 C11 Se1 -77.96(6)
C16 Se1 C11 C12 65.05(5)
C16 Se1 C11 C13 -58.33(6)
C16 Se1 C11 C7 172.61(5)
C6 O1 C12 O2 177.96(7)
C6 O1 C12 C11 -2.23(8)
C13 C11 C12 O2 35.17(11)
C7 C11 C12 O2 160.09(8)
Se1 C11 C12 O2 -86.68(8)
C13 C11 C12 O1 -144.63(6)
C7 C11 C12 O1 -19.70(7)
Se1 C11 C12 O1 93.52(6)
C11 Se1 C16 C21 -94.55(7)
C11 Se1 C16 C17 88.66(6)
C21 C16 C17 C18 0.55(12)
Se1 C16 C17 C18 177.33(6)
C16 C17 C18 C19 0.08(12)
C17 C18 C19 C20 -0.76(13)
C18 C19 C20 C21 0.81(13)
C19 C20 C21 C16 -0.19(12)
C17 C16 C21 C20 -0.50(12)
Se1 C16 C21 C20 -177.29(6)
